data_4074537
loop_
_publ_author_name
'Lund, Clinton L.'
'Schachner, J\"org A.'
'Quail, J. Wilson'
'M\"uller, Jens'

_publ_section_title
;
 [1]Ferrocenophanes, [1]Chromarenophanes, and [1]Vanadarenophanes with
 Aluminium and Gallium in Bridging Positions
;
_journal_issue 24
_journal_name_full Organometallics
_journal_page_first 5817
_journal_paper_doi 10.1021/om060736q
_journal_volume 25
_journal_year 2006
_chemical_formula_moiety 'C23 H40 Al Cr N Si3, 0.5(C6 H6)'
_chemical_formula_sum 'C26 H43 Al Cr N Si3'
_chemical_formula_weight 532.86
_chemical_name_systematic
; 
 ? 
;
_space_group_IT_number 2
_symmetry_cell_setting triclinic
_symmetry_space_group_name_Hall '-P 1'
_symmetry_space_group_name_H-M 'P -1'
_atom_sites_solution_hydrogens geom
_atom_sites_solution_primary direct
_atom_sites_solution_secondary difmap
_audit_creation_method SHELXL-97
_cell_angle_alpha 81.9412(11)
_cell_angle_beta 89.5973(11)
_cell_angle_gamma 63.0923(11)
_cell_formula_units_Z 2
_cell_length_a 8.96730(10)
_cell_length_b 9.16420(10)
_cell_length_c 19.6077(3)
_cell_measurement_reflns_used 33374
_cell_measurement_temperature 173(2)
_cell_measurement_theta_max 32.032
_cell_measurement_theta_min 0.998
_cell_volume 1419.78(3)
_computing_cell_refinement 'HKL Scalepack (Otwinowski & Minor 1997)'
_computing_data_collection 'Collect (Nonius BV, 1998)'
_computing_data_reduction 'HKL Denzo and Scalepack (Otwinowski & Minor 1997)'
_computing_molecular_graphics 'Ortep-3 for Windows (Farrugia, 1997)'
_computing_publication_material 'SHELXL-97 (Sheldrick, 1997)'
_computing_structure_refinement 'SHELXL-97 (Sheldrick, 1997)'
_computing_structure_solution 'SIR97 (Altomare et al., 1997)'
_diffrn_ambient_temperature 173(2)
_diffrn_detector_area_resol_mean 9
_diffrn_measured_fraction_theta_full 0.999
_diffrn_measured_fraction_theta_max 0.999
_diffrn_measurement_device 'Nonius KappaCCD'
_diffrn_measurement_method '\f scans and \w scans with \k offsets'
_diffrn_radiation_monochromator 'horizonally mounted graphite crystal'
_diffrn_radiation_source 'fine-focus sealed tube'
_diffrn_radiation_type MoK\a
_diffrn_radiation_wavelength 0.71073
_diffrn_reflns_av_R_equivalents 0.0563
_diffrn_reflns_av_sigmaI/netI 0.0438
_diffrn_reflns_limit_h_max 12
_diffrn_reflns_limit_h_min -12
_diffrn_reflns_limit_k_max 13
_diffrn_reflns_limit_k_min -12
_diffrn_reflns_limit_l_max 28
_diffrn_reflns_limit_l_min -28
_diffrn_reflns_number 36806
_diffrn_reflns_theta_full 30.50
_diffrn_reflns_theta_max 30.50
_diffrn_reflns_theta_min 2.52
_diffrn_standards_decay_% 0
_diffrn_standards_interval_count 0
_diffrn_standards_interval_time 0
_diffrn_standards_number 0
_exptl_absorpt_coefficient_mu 0.575
_exptl_absorpt_correction_T_max 0.899
_exptl_absorpt_correction_T_min 0.835
_exptl_absorpt_correction_type psi-scan
_exptl_absorpt_process_details 'Shelxtl 6.10 (Bruker-AXS, 2000)'
_exptl_crystal_colour orange
_exptl_crystal_density_diffrn 1.246
_exptl_crystal_density_method 'not measured'
_exptl_crystal_description chip
_exptl_crystal_F_000 570
_exptl_crystal_size_max 0.25
_exptl_crystal_size_mid 0.20
_exptl_crystal_size_min 0.18
_refine_diff_density_max 0.384
_refine_diff_density_min -0.609
_refine_diff_density_rms 0.069
_refine_ls_extinction_method none
_refine_ls_goodness_of_fit_ref 1.026
_refine_ls_hydrogen_treatment constr
_refine_ls_matrix_type full
_refine_ls_number_parameters 299
_refine_ls_number_reflns 8649
_refine_ls_number_restraints 0
_refine_ls_restrained_S_all 1.026
_refine_ls_R_factor_all 0.0608
_refine_ls_R_factor_gt 0.0425
_refine_ls_shift/su_max 0.001
_refine_ls_shift/su_mean 0.000
_refine_ls_structure_factor_coef Fsqd
_refine_ls_weighting_details 'calc w=1/[\s^2^(Fo^2^)+(0.0470P)^2^+0.7310P] where P=(Fo^2^+2Fc^2^)/3'
_refine_ls_weighting_scheme calc
_refine_ls_wR_factor_gt 0.0984
_refine_ls_wR_factor_ref 0.1089
_reflns_number_gt 6794
_reflns_number_total 8649
_reflns_threshold_expression >2\s(I)
_cod_data_source_file om060736qsi20060814_105958.cif
_cod_data_source_block 356
_cod_database_code 4074537

loop_
_symmetry_equiv_pos_as_xyz
'x, y, z'
'-x, -y, -z'

loop_
_atom_site_label
_atom_site_type_symbol
_atom_site_fract_x
_atom_site_fract_y
_atom_site_fract_z
_atom_site_U_iso_or_equiv
_atom_site_adp_type
_atom_site_occupancy
_atom_site_symmetry_multiplicity
_atom_site_calc_flag
_atom_site_refinement_flags
Al1 Al 0.64848(6) 0.81008(6) 0.22950(2) 0.01905(10) Uani 1 1 d .
Cr1 Cr 0.77820(3) 0.60297(3) 0.118202(13) 0.01994(7) Uani 1 1 d .
N1 N 0.59838(18) 1.04941(17) 0.22798(7) 0.0243(3) Uani 1 1 d .
Si1 Si 0.53783(6) 1.03356(5) 0.31855(2) 0.02165(10) Uani 1 1 d .
Si2 Si 0.37821(6) 0.78875(6) 0.33748(3) 0.02438(11) Uani 1 1 d .
Si3 Si 0.74515(6) 0.67525(6) 0.39656(2) 0.02482(11) Uani 1 1 d .
C1 C 0.5423(2) 0.7853(2) 0.14552(8) 0.0221(3) Uani 1 1 d .
C2 C 0.5372(2) 0.6313(2) 0.14655(9) 0.0252(3) Uani 1 1 d .
H2 H 0.5010 0.5880 0.1865 0.030 Uiso 1 1 calc R
C3 C 0.5840(2) 0.5403(2) 0.09028(10) 0.0290(4) Uani 1 1 d .
H3 H 0.5806 0.4374 0.0936 0.035 Uiso 1 1 calc R
C4 C 0.6353(2) 0.6020(2) 0.02971(9) 0.0295(4) Uani 1 1 d .
H4 H 0.6690 0.5405 -0.0076 0.035 Uiso 1 1 calc R
C5 C 0.6358(2) 0.7562(2) 0.02536(9) 0.0290(4) Uani 1 1 d .
H5 H 0.6675 0.8006 -0.0156 0.035 Uiso 1 1 calc R
C6 C 0.5892(2) 0.8459(2) 0.08175(9) 0.0250(3) Uani 1 1 d .
H6 H 0.5891 0.9506 0.0771 0.030 Uiso 1 1 calc R
C7 C 0.8765(2) 0.6510(2) 0.20676(9) 0.0235(3) Uani 1 1 d .
C8 C 0.8982(2) 0.4848(2) 0.21777(9) 0.0264(3) Uani 1 1 d .
H8 H 0.8598 0.4476 0.2587 0.032 Uiso 1 1 calc R
C9 C 0.9748(2) 0.3726(2) 0.17001(9) 0.0292(4) Uani 1 1 d .
H9 H 0.9852 0.2637 0.1789 0.035 Uiso 1 1 calc R
C10 C 1.0352(2) 0.4238(2) 0.10950(10) 0.0303(4) Uani 1 1 d .
H10 H 1.0836 0.3510 0.0767 0.036 Uiso 1 1 calc R
C11 C 1.0231(2) 0.5834(2) 0.09823(10) 0.0301(4) Uani 1 1 d .
H11 H 1.0666 0.6177 0.0582 0.036 Uiso 1 1 calc R
C12 C 0.9462(2) 0.6944(2) 0.14628(9) 0.0273(4) Uani 1 1 d .
H12 H 0.9410 0.8013 0.1378 0.033 Uiso 1 1 calc R
C13 C 0.5738(2) 0.81489(19) 0.32809(8) 0.0195(3) Uani 1 1 d .
C14 C 0.4581(3) 1.1725(2) 0.17835(10) 0.0393(5) Uani 1 1 d .
H14A H 0.4966 1.1698 0.1314 0.047 Uiso 1 1 calc R
H14B H 0.4211 1.2835 0.1902 0.047 Uiso 1 1 calc R
H14C H 0.3644 1.1448 0.1808 0.047 Uiso 1 1 calc R
C15 C 0.7458(3) 1.0814(3) 0.21741(13) 0.0436(5) Uani 1 1 d .
H15A H 0.7762 1.0739 0.1695 0.052 Uiso 1 1 calc R
H15B H 0.8403 0.9990 0.2485 0.052 Uiso 1 1 calc R
H15C H 0.7179 1.1925 0.2273 0.052 Uiso 1 1 calc R
C16 C 0.3211(3) 1.2008(2) 0.32327(11) 0.0358(4) Uani 1 1 d .
H16A H 0.2852 1.1904 0.3702 0.043 Uiso 1 1 calc R
H16B H 0.2447 1.1910 0.2908 0.043 Uiso 1 1 calc R
H16C H 0.3195 1.3090 0.3112 0.043 Uiso 1 1 calc R
C17 C 0.6716(3) 1.0885(3) 0.37176(11) 0.0409(5) Uani 1 1 d .
H17A H 0.6379 1.0881 0.4194 0.049 Uiso 1 1 calc R
H17B H 0.6578 1.1989 0.3527 0.049 Uiso 1 1 calc R
H17C H 0.7894 1.0072 0.3710 0.049 Uiso 1 1 calc R
C18 C 0.2135(2) 0.9147(3) 0.26576(12) 0.0392(5) Uani 1 1 d .
H18A H 0.1381 0.8649 0.2620 0.047 Uiso 1 1 calc R
H18B H 0.2672 0.9169 0.2222 0.047 Uiso 1 1 calc R
H18C H 0.1492 1.0279 0.2756 0.047 Uiso 1 1 calc R
C19 C 0.2788(3) 0.8441(4) 0.42077(12) 0.0500(6) Uani 1 1 d .
H19A H 0.1722 0.8386 0.4210 0.060 Uiso 1 1 calc R
H19B H 0.2585 0.9567 0.4253 0.060 Uiso 1 1 calc R
H19C H 0.3538 0.7660 0.4595 0.060 Uiso 1 1 calc R
C20 C 0.4162(3) 0.5709(3) 0.33430(14) 0.0459(5) Uani 1 1 d .
H20A H 0.3147 0.5725 0.3151 0.055 Uiso 1 1 calc R
H20B H 0.4446 0.5079 0.3811 0.055 Uiso 1 1 calc R
H20C H 0.5090 0.5185 0.3051 0.055 Uiso 1 1 calc R
C21 C 0.7831(3) 0.4544(3) 0.41307(12) 0.0470(6) Uani 1 1 d .
H21A H 0.8852 0.3879 0.4432 0.056 Uiso 1 1 calc R
H21B H 0.7965 0.4115 0.3692 0.056 Uiso 1 1 calc R
H21C H 0.6876 0.4482 0.4354 0.056 Uiso 1 1 calc R
C22 C 0.6977(3) 0.7472(3) 0.48331(11) 0.0488(6) Uani 1 1 d .
H22A H 0.7987 0.6888 0.5146 0.059 Uiso 1 1 calc R
H22B H 0.6084 0.7235 0.5026 0.059 Uiso 1 1 calc R
H22C H 0.6612 0.8666 0.4778 0.059 Uiso 1 1 calc R
C23 C 0.9566(2) 0.6596(3) 0.37590(11) 0.0378(4) Uani 1 1 d .
H23A H 1.0317 0.6133 0.4178 0.045 Uiso 1 1 calc R
H23B H 0.9448 0.7700 0.3583 0.045 Uiso 1 1 calc R
H23C H 1.0034 0.5872 0.3408 0.045 Uiso 1 1 calc R
C31 C 0.8324(3) 0.1121(3) -0.01062(12) 0.0389(5) Uani 1 1 d .
H31 H 0.7170 0.1893 -0.0180 0.047 Uiso 1 1 calc R
C32 C 0.9297(3) 0.1235(2) 0.04059(11) 0.0368(4) Uani 1 1 d .
H32 H 0.8811 0.2083 0.0685 0.044 Uiso 1 1 calc R
C33 C 1.0972(3) 0.0118(3) 0.05136(11) 0.0383(4) Uani 1 1 d .
H33 H 1.1643 0.0197 0.0866 0.046 Uiso 1 1 calc R

loop_
_atom_site_aniso_label
_atom_site_aniso_U_11
_atom_site_aniso_U_22
_atom_site_aniso_U_33
_atom_site_aniso_U_23
_atom_site_aniso_U_13
_atom_site_aniso_U_12
Al1 0.0181(2) 0.0185(2) 0.0191(2) -0.00205(17) 0.00037(17) -0.00730(18)
Cr1 0.01721(13) 0.01968(13) 0.01813(13) -0.00119(9) 0.00047(9) -0.00472(10)
N1 0.0267(7) 0.0203(7) 0.0256(7) 0.0002(5) 0.0022(5) -0.0114(6)
Si1 0.0235(2) 0.0185(2) 0.0228(2) -0.00381(16) -0.00015(17) -0.00913(17)
Si2 0.0244(2) 0.0243(2) 0.0269(2) -0.00326(18) 0.00413(18) -0.01343(18)
Si3 0.0268(2) 0.0238(2) 0.0195(2) 0.00056(17) -0.00330(17) -0.00867(18)
C1 0.0163(7) 0.0230(8) 0.0213(7) -0.0039(6) 0.0002(6) -0.0040(6)
C2 0.0205(8) 0.0308(9) 0.0242(8) -0.0051(7) 0.0017(6) -0.0115(7)
C3 0.0257(9) 0.0300(9) 0.0321(9) -0.0099(7) -0.0006(7) -0.0120(7)
C4 0.0241(8) 0.0334(9) 0.0234(8) -0.0102(7) -0.0015(6) -0.0049(7)
C5 0.0253(8) 0.0324(9) 0.0177(8) -0.0002(6) -0.0012(6) -0.0039(7)
C6 0.0204(8) 0.0222(8) 0.0231(8) 0.0013(6) -0.0027(6) -0.0030(6)
C7 0.0173(7) 0.0269(8) 0.0233(8) -0.0031(6) -0.0016(6) -0.0077(6)
C8 0.0217(8) 0.0271(8) 0.0216(8) 0.0018(6) -0.0030(6) -0.0049(6)
C9 0.0259(9) 0.0218(8) 0.0298(9) -0.0004(7) -0.0040(7) -0.0031(7)
C10 0.0206(8) 0.0304(9) 0.0301(9) -0.0075(7) 0.0024(7) -0.0022(7)
C11 0.0195(8) 0.0372(10) 0.0298(9) -0.0043(7) 0.0063(7) -0.0100(7)
C12 0.0200(8) 0.0280(9) 0.0333(9) -0.0025(7) 0.0021(7) -0.0109(7)
C13 0.0207(7) 0.0179(7) 0.0192(7) -0.0012(5) -0.0004(6) -0.0086(6)
C14 0.0526(13) 0.0212(9) 0.0284(9) 0.0026(7) -0.0066(8) -0.0050(8)
C15 0.0453(12) 0.0436(12) 0.0583(14) -0.0146(10) 0.0215(10) -0.0329(10)
C16 0.0348(10) 0.0229(9) 0.0454(11) -0.0069(8) 0.0083(8) -0.0090(7)
C17 0.0535(13) 0.0331(10) 0.0412(11) -0.0054(9) -0.0122(10) -0.0239(10)
C18 0.0251(9) 0.0452(12) 0.0465(12) -0.0003(9) -0.0053(8) -0.0172(9)
C19 0.0514(14) 0.0749(17) 0.0429(12) -0.0211(12) 0.0216(11) -0.0423(13)
C20 0.0411(12) 0.0321(11) 0.0710(16) -0.0032(10) -0.0006(11) -0.0235(9)
C21 0.0572(14) 0.0306(11) 0.0459(13) 0.0122(9) -0.0160(11) -0.0185(10)
C22 0.0488(13) 0.0576(14) 0.0234(10) -0.0060(9) -0.0044(9) -0.0099(11)
C23 0.0271(10) 0.0438(11) 0.0373(11) -0.0008(9) -0.0089(8) -0.0129(8)
C31 0.0246(9) 0.0321(10) 0.0527(13) 0.0009(9) 0.0013(8) -0.0086(8)
C32 0.0414(11) 0.0305(10) 0.0391(11) -0.0082(8) 0.0118(9) -0.0162(8)
C33 0.0397(11) 0.0388(11) 0.0384(11) 0.0013(8) -0.0073(9) -0.0214(9)

loop_
_atom_type_symbol
_atom_type_description
_atom_type_scat_dispersion_real
_atom_type_scat_dispersion_imag
_atom_type_scat_source
C C 0.0033 0.0016 'International Tables Vol C Tables 4.2.6.8 and 6.1.1.4'
H H 0.0000 0.0000 'International Tables Vol C Tables 4.2.6.8 and 6.1.1.4'
Al Al 0.0645 0.0514 'International Tables Vol C Tables 4.2.6.8 and 6.1.1.4'
Cr Cr 0.3209 0.6236 'International Tables Vol C Tables 4.2.6.8 and 6.1.1.4'
N N 0.0061 0.0033 'International Tables Vol C Tables 4.2.6.8 and 6.1.1.4'
Si Si 0.0817 0.0704 'International Tables Vol C Tables 4.2.6.8 and 6.1.1.4'

loop_
_geom_angle_atom_site_label_1
_geom_angle_atom_site_label_2
_geom_angle_atom_site_label_3
_geom_angle
_geom_angle_site_symmetry_1
_geom_angle_site_symmetry_3
C7 Al1 C1 91.93(7) . .
C7 Al1 N1 118.15(7) . .
C1 Al1 N1 110.54(7) . .
C7 Al1 C13 122.40(7) . .
C1 Al1 C13 129.30(7) . .
N1 Al1 C13 86.47(6) . .
C7 Al1 Si1 133.12(5) . .
C1 Al1 Si1 133.09(5) . .
N1 Al1 Si1 43.21(4) . .
C13 Al1 Si1 43.27(4) . .
C7 Al1 Cr1 45.95(5) . .
C1 Al1 Cr1 46.05(5) . .
N1 Al1 Cr1 128.33(4) . .
C13 Al1 Cr1 145.20(5) . .
Si1 Al1 Cr1 171.48(2) . .
C6 Cr1 C8 132.15(7) . .
C6 Cr1 C12 91.68(7) . .
C8 Cr1 C12 68.99(7) . .
C6 Cr1 C2 69.05(7) . .
C8 Cr1 C2 94.72(7) . .
C12 Cr1 C2 136.20(7) . .
C6 Cr1 C7 99.28(7) . .
C8 Cr1 C7 39.19(7) . .
C12 Cr1 C7 39.02(6) . .
C2 Cr1 C7 103.65(6) . .
C6 Cr1 C1 39.33(6) . .
C8 Cr1 C1 100.60(6) . .
C12 Cr1 C1 102.18(7) . .
C2 Cr1 C1 39.05(7) . .
C7 Cr1 C1 84.19(6) . .
C6 Cr1 C5 38.81(7) . .
C8 Cr1 C5 170.96(7) . .
C12 Cr1 C5 107.88(7) . .
C2 Cr1 C5 81.78(7) . .
C7 Cr1 C5 133.49(7) . .
C1 Cr1 C5 71.44(6) . .
C6 Cr1 C9 170.54(7) . .
C8 Cr1 C9 38.82(7) . .
C12 Cr1 C9 81.88(7) . .
C2 Cr1 C9 111.10(7) . .
C7 Cr1 C9 71.36(7) . .
C1 Cr1 C9 135.36(7) . .
C5 Cr1 C9 150.18(7) . .
C6 Cr1 C11 110.48(7) . .
C8 Cr1 C11 81.66(7) . .
C12 Cr1 C11 38.68(7) . .
C2 Cr1 C11 174.62(7) . .
C7 Cr1 C11 71.04(7) . .
C1 Cr1 C11 137.56(7) . .
C5 Cr1 C11 101.20(7) . .
C9 Cr1 C11 68.42(7) . .
C6 Cr1 C3 81.82(7) . .
C8 Cr1 C3 113.71(7) . .
C12 Cr1 C3 173.03(7) . .
C2 Cr1 C3 38.67(7) . .
C7 Cr1 C3 139.49(7) . .
C1 Cr1 C3 71.18(7) . .
C5 Cr1 C3 68.43(7) . .
C9 Cr1 C3 104.25(7) . .
C11 Cr1 C3 146.63(7) . .
C6 Cr1 C10 144.94(7) . .
C8 Cr1 C10 69.63(7) . .
C12 Cr1 C10 69.51(7) . .
C2 Cr1 C10 144.17(7) . .
C7 Cr1 C10 84.62(7) . .
C1 Cr1 C10 168.74(7) . .
C5 Cr1 C10 117.81(7) . .
C9 Cr1 C10 38.07(7) . .
C11 Cr1 C10 37.85(7) . .
C3 Cr1 C10 117.36(7) . .
C6 Cr1 C4 69.70(7) . .
C8 Cr1 C4 147.82(7) . .
C12 Cr1 C4 141.33(7) . .
C2 Cr1 C4 69.54(7) . .
C7 Cr1 C4 168.40(7) . .
C1 Cr1 C4 84.81(6) . .
C5 Cr1 C4 38.01(7) . .
C9 Cr1 C4 119.53(7) . .
C11 Cr1 C4 115.54(7) . .
C3 Cr1 C4 37.96(7) . .
C10 Cr1 C4 106.43(7) . .
C15 N1 C14 108.49(16) . .
C15 N1 Si1 115.60(13) . .
C14 N1 Si1 113.69(12) . .
C15 N1 Al1 114.41(12) . .
C14 N1 Al1 115.24(12) . .
Si1 N1 Al1 88.54(6) . .
N1 Si1 C13 96.97(7) . .
N1 Si1 C16 108.56(8) . .
C13 Si1 C16 119.01(8) . .
N1 Si1 C17 107.43(9) . .
C13 Si1 C17 119.57(9) . .
C16 Si1 C17 104.24(10) . .
N1 Si1 Al1 48.25(5) . .
C13 Si1 Al1 48.73(5) . .
C16 Si1 Al1 128.02(7) . .
C17 Si1 Al1 125.95(8) . .
C18 Si2 C19 107.22(11) . .
C18 Si2 C20 103.55(11) . .
C19 Si2 C20 106.35(12) . .
C18 Si2 C13 113.25(8) . .
C19 Si2 C13 112.92(9) . .
C20 Si2 C13 112.84(9) . .
C21 Si3 C23 103.82(11) . .
C21 Si3 C22 104.53(11) . .
C23 Si3 C22 107.14(11) . .
C21 Si3 C13 115.27(9) . .
C23 Si3 C13 113.45(8) . .
C22 Si3 C13 111.81(9) . .
C2 C1 C6 114.75(15) . .
C2 C1 Al1 116.37(12) . .
C6 C1 Al1 113.99(12) . .
C2 C1 Cr1 70.24(9) . .
C6 C1 Cr1 69.51(9) . .
Al1 C1 Cr1 91.77(6) . .
C3 C2 C1 122.79(16) . .
C3 C2 Cr1 71.62(10) . .
C1 C2 Cr1 70.72(9) . .
C3 C2 H2 118.6 . .
C1 C2 H2 118.6 . .
Cr1 C2 H2 132.4 . .
C4 C3 C2 120.26(17) . .
C4 C3 Cr1 71.28(11) . .
C2 C3 Cr1 69.71(10) . .
C4 C3 H3 119.9 . .
C2 C3 H3 119.9 . .
Cr1 C3 H3 132.1 . .
C5 C4 C3 118.88(16) . .
C5 C4 Cr1 70.20(10) . .
C3 C4 Cr1 70.76(10) . .
C5 C4 H4 120.6 . .
C3 C4 H4 120.6 . .
Cr1 C4 H4 131.1 . .
C4 C5 C6 120.45(16) . .
C4 C5 Cr1 71.79(10) . .
C6 C5 Cr1 69.57(9) . .
C4 C5 H5 119.8 . .
C6 C5 H5 119.8 . .
Cr1 C5 H5 131.8 . .
C5 C6 C1 122.77(16) . .
C5 C6 Cr1 71.62(10) . .
C1 C6 Cr1 71.16(9) . .
C5 C6 H6 118.6 . .
C1 C6 H6 118.6 . .
Cr1 C6 H6 131.8 . .
C12 C7 C8 115.25(15) . .
C12 C7 Al1 119.04(12) . .
C8 C7 Al1 111.32(12) . .
C12 C7 Cr1 70.34(10) . .
C8 C7 Cr1 69.96(10) . .
Al1 C7 Cr1 91.98(7) . .
C9 C8 C7 122.76(16) . .
C9 C8 Cr1 71.73(10) . .
C7 C8 Cr1 70.85(9) . .
C9 C8 H8 118.6 . .
C7 C8 H8 118.6 . .
Cr1 C8 H8 132.0 . .
C10 C9 C8 119.72(17) . .
C10 C9 Cr1 71.24(10) . .
C8 C9 Cr1 69.45(9) . .
C10 C9 H9 120.1 . .
C8 C9 H9 120.1 . .
Cr1 C9 H9 132.0 . .
C11 C10 C9 119.33(16) . .
C11 C10 Cr1 70.87(10) . .
C9 C10 Cr1 70.69(10) . .
C11 C10 H10 120.3 . .
C9 C10 H10 120.3 . .
Cr1 C10 H10 130.7 . .
C10 C11 C12 120.40(16) . .
C10 C11 Cr1 71.28(10) . .
C12 C11 Cr1 69.74(10) . .
C10 C11 H11 119.8 . .
C12 C11 H11 119.8 . .
Cr1 C11 H11 132.2 . .
C11 C12 C7 122.42(16) . .
C11 C12 Cr1 71.58(11) . .
C7 C12 Cr1 70.64(10) . .
C11 C12 H12 118.8 . .
C7 C12 H12 118.8 . .
Cr1 C12 H12 132.2 . .
Si1 C13 Si2 114.39(8) . .
Si1 C13 Si3 112.14(8) . .
Si2 C13 Si3 112.97(8) . .
Si1 C13 Al1 88.00(6) . .
Si2 C13 Al1 112.52(8) . .
Si3 C13 Al1 114.59(8) . .
N1 C14 H14A 109.5 . .
N1 C14 H14B 109.5 . .
H14A C14 H14B 109.5 . .
N1 C14 H14C 109.5 . .
H14A C14 H14C 109.5 . .
H14B C14 H14C 109.5 . .
N1 C15 H15A 109.5 . .
N1 C15 H15B 109.5 . .
H15A C15 H15B 109.5 . .
N1 C15 H15C 109.5 . .
H15A C15 H15C 109.5 . .
H15B C15 H15C 109.5 . .
Si1 C16 H16A 109.5 . .
Si1 C16 H16B 109.5 . .
H16A C16 H16B 109.5 . .
Si1 C16 H16C 109.5 . .
H16A C16 H16C 109.5 . .
H16B C16 H16C 109.5 . .
Si1 C17 H17A 109.5 . .
Si1 C17 H17B 109.5 . .
H17A C17 H17B 109.5 . .
Si1 C17 H17C 109.5 . .
H17A C17 H17C 109.5 . .
H17B C17 H17C 109.5 . .
Si2 C18 H18A 109.5 . .
Si2 C18 H18B 109.5 . .
H18A C18 H18B 109.5 . .
Si2 C18 H18C 109.5 . .
H18A C18 H18C 109.5 . .
H18B C18 H18C 109.5 . .
Si2 C19 H19A 109.5 . .
Si2 C19 H19B 109.5 . .
H19A C19 H19B 109.5 . .
Si2 C19 H19C 109.5 . .
H19A C19 H19C 109.5 . .
H19B C19 H19C 109.5 . .
Si2 C20 H20A 109.5 . .
Si2 C20 H20B 109.5 . .
H20A C20 H20B 109.5 . .
Si2 C20 H20C 109.5 . .
H20A C20 H20C 109.5 . .
H20B C20 H20C 109.5 . .
Si3 C21 H21A 109.5 . .
Si3 C21 H21B 109.5 . .
H21A C21 H21B 109.5 . .
Si3 C21 H21C 109.5 . .
H21A C21 H21C 109.5 . .
H21B C21 H21C 109.5 . .
Si3 C22 H22A 109.5 . .
Si3 C22 H22B 109.5 . .
H22A C22 H22B 109.5 . .
Si3 C22 H22C 109.5 . .
H22A C22 H22C 109.5 . .
H22B C22 H22C 109.5 . .
Si3 C23 H23A 109.5 . .
Si3 C23 H23B 109.5 . .
H23A C23 H23B 109.5 . .
Si3 C23 H23C 109.5 . .
H23A C23 H23C 109.5 . .
H23B C23 H23C 109.5 . .
C32 C31 C33 120.11(19) . 2_755
C32 C31 H31 119.9 . .
C33 C31 H31 119.9 2_755 .
C33 C32 C31 120.09(19) . .
C33 C32 H32 120.0 . .
C31 C32 H32 120.0 . .
C32 C33 C31 119.8(2) . 2_755
C32 C33 H33 120.1 . .
C31 C33 H33 120.1 2_755 .

loop_
_geom_bond_atom_site_label_1
_geom_bond_atom_site_label_2
_geom_bond_distance
_geom_bond_site_symmetry_2
Al1 C7 1.9940(17) .
Al1 C1 1.9979(17) .
Al1 N1 2.0257(15) .
Al1 C13 2.0412(16) .
Al1 Si1 2.7142(6) .
Al1 Cr1 2.9740(5) .
Cr1 C6 2.1203(16) .
Cr1 C8 2.1269(17) .
Cr1 C12 2.1347(18) .
Cr1 C2 2.1359(17) .
Cr1 C7 2.1387(17) .
Cr1 C1 2.1422(15) .
Cr1 C5 2.1471(17) .
Cr1 C9 2.1570(17) .
Cr1 C11 2.1588(17) .
Cr1 C3 2.1610(18) .
Cr1 C10 2.1642(17) .
Cr1 C4 2.1677(18) .
N1 C15 1.485(2) .
N1 C14 1.492(2) .
N1 Si1 1.8588(15) .
Si1 C13 1.8616(16) .
Si1 C16 1.8643(19) .
Si1 C17 1.869(2) .
Si2 C18 1.877(2) .
Si2 C19 1.877(2) .
Si2 C20 1.878(2) .
Si2 C13 1.8790(16) .
Si3 C21 1.874(2) .
Si3 C23 1.881(2) .
Si3 C22 1.887(2) .
Si3 C13 1.8891(16) .
C1 C2 1.430(2) .
C1 C6 1.435(2) .
C2 C3 1.423(2) .
C2 H2 0.9500 .
C3 C4 1.408(3) .
C3 H3 0.9500 .
C4 C5 1.405(3) .
C4 H4 0.9500 .
C5 C6 1.418(2) .
C5 H5 0.9500 .
C6 H6 0.9500 .
C7 C12 1.427(2) .
C7 C8 1.431(2) .
C8 C9 1.424(2) .
C8 H8 0.9500 .
C9 C10 1.409(3) .
C9 H9 0.9500 .
C10 C11 1.402(3) .
C10 H10 0.9500 .
C11 C12 1.422(3) .
C11 H11 0.9500 .
C12 H12 0.9500 .
C14 H14A 0.9800 .
C14 H14B 0.9800 .
C14 H14C 0.9800 .
C15 H15A 0.9800 .
C15 H15B 0.9800 .
C15 H15C 0.9800 .
C16 H16A 0.9800 .
C16 H16B 0.9800 .
C16 H16C 0.9800 .
C17 H17A 0.9800 .
C17 H17B 0.9800 .
C17 H17C 0.9800 .
C18 H18A 0.9800 .
C18 H18B 0.9800 .
C18 H18C 0.9800 .
C19 H19A 0.9800 .
C19 H19B 0.9800 .
C19 H19C 0.9800 .
C20 H20A 0.9800 .
C20 H20B 0.9800 .
C20 H20C 0.9800 .
C21 H21A 0.9800 .
C21 H21B 0.9800 .
C21 H21C 0.9800 .
C22 H22A 0.9800 .
C22 H22B 0.9800 .
C22 H22C 0.9800 .
C23 H23A 0.9800 .
C23 H23B 0.9800 .
C23 H23C 0.9800 .
C31 C32 1.380(3) .
C31 C33 1.387(3) 2_755
C31 H31 0.9500 .
C32 C33 1.379(3) .
C32 H32 0.9500 .
C33 C31 1.387(3) 2_755
C33 H33 0.9500 .

loop_
_geom_torsion_atom_site_label_1
_geom_torsion_atom_site_label_2
_geom_torsion_atom_site_label_3
_geom_torsion_atom_site_label_4
_geom_torsion
_geom_torsion_site_symmetry_1
_geom_torsion_site_symmetry_4
C7 Al1 N1 C15 -6.64(16) . .
C1 Al1 N1 C15 -110.60(14) . .
C13 Al1 N1 C15 118.52(14) . .
Si1 Al1 N1 C15 117.59(16) . .
Cr1 Al1 N1 C15 -61.04(15) . .
C7 Al1 N1 C14 120.15(13) . .
C1 Al1 N1 C14 16.19(14) . .
C13 Al1 N1 C14 -114.69(13) . .
Si1 Al1 N1 C14 -115.62(14) . .
Cr1 Al1 N1 C14 65.76(14) . .
C7 Al1 N1 Si1 -124.23(7) . .
C1 Al1 N1 Si1 131.81(7) . .
C13 Al1 N1 Si1 0.93(6) . .
Cr1 Al1 N1 Si1 -178.62(3) . .
C15 N1 Si1 C13 -117.53(14) . .
C14 N1 Si1 C13 116.01(13) . .
Al1 N1 Si1 C13 -1.02(7) . .
C15 N1 Si1 C16 118.67(14) . .
C14 N1 Si1 C16 -7.79(15) . .
Al1 N1 Si1 C16 -124.83(8) . .
C15 N1 Si1 C17 6.50(16) . .
C14 N1 Si1 C17 -119.96(14) . .
Al1 N1 Si1 C17 123.00(8) . .
C15 N1 Si1 Al1 -116.50(15) . .
C14 N1 Si1 Al1 117.04(14) . .
C7 Al1 Si1 N1 86.98(10) . .
C1 Al1 Si1 N1 -72.89(9) . .
C13 Al1 Si1 N1 -178.65(9) . .
C7 Al1 Si1 C13 -94.37(10) . .
C1 Al1 Si1 C13 105.76(10) . .
N1 Al1 Si1 C13 178.65(9) . .
C7 Al1 Si1 C16 167.99(11) . .
C1 Al1 Si1 C16 8.12(11) . .
N1 Al1 Si1 C16 81.01(10) . .
C13 Al1 Si1 C16 -97.63(11) . .
C7 Al1 Si1 C17 5.68(12) . .
C1 Al1 Si1 C17 -154.19(11) . .
N1 Al1 Si1 C17 -81.30(11) . .
C13 Al1 Si1 C17 100.06(11) . .
C7 Al1 C1 C2 71.62(13) . .
N1 Al1 C1 C2 -167.27(11) . .
C13 Al1 C1 C2 -64.46(15) . .
Si1 Al1 C1 C2 -122.94(11) . .
Cr1 Al1 C1 C2 68.76(11) . .
C7 Al1 C1 C6 -65.46(12) . .
N1 Al1 C1 C6 55.66(13) . .
C13 Al1 C1 C6 158.47(11) . .
Si1 Al1 C1 C6 99.99(12) . .
Cr1 Al1 C1 C6 -68.31(11) . .
C7 Al1 C1 Cr1 2.85(7) . .
N1 Al1 C1 Cr1 123.97(6) . .
C13 Al1 C1 Cr1 -133.22(7) . .
Si1 Al1 C1 Cr1 168.30(3) . .
C6 Cr1 C1 C2 127.53(15) . .
C8 Cr1 C1 C2 -84.39(11) . .
C12 Cr1 C1 C2 -154.95(10) . .
C7 Cr1 C1 C2 -120.13(10) . .
C5 Cr1 C1 C2 100.05(11) . .
C9 Cr1 C1 C2 -64.20(13) . .
C11 Cr1 C1 C2 -173.59(10) . .
C3 Cr1 C1 C2 27.23(10) . .
C10 Cr1 C1 C2 -113.5(4) . .
C4 Cr1 C1 C2 63.57(10) . .
C8 Cr1 C1 C6 148.08(11) . .
C12 Cr1 C1 C6 77.51(11) . .
C2 Cr1 C1 C6 -127.53(15) . .
C7 Cr1 C1 C6 112.33(11) . .
C5 Cr1 C1 C6 -27.48(11) . .
C9 Cr1 C1 C6 168.26(11) . .
C11 Cr1 C1 C6 58.87(14) . .
C3 Cr1 C1 C6 -100.31(11) . .
C10 Cr1 C1 C6 118.9(3) . .
C4 Cr1 C1 C6 -63.97(11) . .
C6 Cr1 C1 Al1 -115.01(12) . .
C8 Cr1 C1 Al1 33.07(8) . .
C12 Cr1 C1 Al1 -37.49(8) . .
C2 Cr1 C1 Al1 117.46(11) . .
C7 Cr1 C1 Al1 -2.67(7) . .
C5 Cr1 C1 Al1 -142.49(9) . .
C9 Cr1 C1 Al1 53.26(12) . .
C11 Cr1 C1 Al1 -56.13(11) . .
C3 Cr1 C1 Al1 144.69(8) . .
C10 Cr1 C1 Al1 3.9(4) . .
C4 Cr1 C1 Al1 -178.97(8) . .
C6 C1 C2 C3 3.4(2) . .
Al1 C1 C2 C3 -133.35(15) . .
Cr1 C1 C2 C3 -51.48(15) . .
C6 C1 C2 Cr1 54.88(12) . .
Al1 C1 C2 Cr1 -81.87(9) . .
C6 Cr1 C2 C3 103.57(12) . .
C8 Cr1 C2 C3 -122.85(11) . .
C12 Cr1 C2 C3 172.84(11) . .
C7 Cr1 C2 C3 -161.57(11) . .
C1 Cr1 C2 C3 136.13(15) . .
C5 Cr1 C2 C3 65.54(11) . .
C9 Cr1 C2 C3 -86.57(12) . .
C10 Cr1 C2 C3 -61.69(16) . .
C4 Cr1 C2 C3 28.27(11) . .
C6 Cr1 C2 C1 -32.56(10) . .
C8 Cr1 C2 C1 101.02(10) . .
C12 Cr1 C2 C1 36.72(14) . .
C7 Cr1 C2 C1 62.30(10) . .
C5 Cr1 C2 C1 -70.58(10) . .
C9 Cr1 C2 C1 137.31(10) . .
C3 Cr1 C2 C1 -136.13(15) . .
C10 Cr1 C2 C1 162.19(11) . .
C4 Cr1 C2 C1 -107.86(11) . .
C1 C2 C3 C4 -1.2(3) . .
Cr1 C2 C3 C4 -52.28(15) . .
C1 C2 C3 Cr1 51.10(15) . .
C6 Cr1 C3 C4 67.31(11) . .
C8 Cr1 C3 C4 -160.05(10) . .
C2 Cr1 C3 C4 133.83(16) . .
C7 Cr1 C3 C4 162.05(11) . .
C1 Cr1 C3 C4 106.36(11) . .
C5 Cr1 C3 C4 29.48(10) . .
C9 Cr1 C3 C4 -120.08(11) . .
C11 Cr1 C3 C4 -47.79(18) . .
C10 Cr1 C3 C4 -81.64(12) . .
C6 Cr1 C3 C2 -66.52(11) . .
C8 Cr1 C3 C2 66.12(12) . .
C7 Cr1 C3 C2 28.22(16) . .
C1 Cr1 C3 C2 -27.47(10) . .
C5 Cr1 C3 C2 -104.36(11) . .
C9 Cr1 C3 C2 106.09(11) . .
C11 Cr1 C3 C2 178.38(12) . .
C10 Cr1 C3 C2 144.53(11) . .
C4 Cr1 C3 C2 -133.83(16) . .
C2 C3 C4 C5 -1.4(3) . .
Cr1 C3 C4 C5 -52.97(15) . .
C2 C3 C4 Cr1 51.57(15) . .
C6 Cr1 C4 C5 28.85(10) . .
C8 Cr1 C4 C5 167.93(12) . .
C12 Cr1 C4 C5 -36.80(15) . .
C2 Cr1 C4 C5 103.26(11) . .
C7 Cr1 C4 C5 47.6(4) . .
C1 Cr1 C4 C5 66.24(11) . .
C9 Cr1 C4 C5 -153.43(10) . .
C11 Cr1 C4 C5 -74.84(12) . .
C3 Cr1 C4 C5 132.01(15) . .
C10 Cr1 C4 C5 -114.35(11) . .
C6 Cr1 C4 C3 -103.16(11) . .
C8 Cr1 C4 C3 35.92(17) . .
C12 Cr1 C4 C3 -168.81(11) . .
C2 Cr1 C4 C3 -28.75(10) . .
C7 Cr1 C4 C3 -84.4(4) . .
C1 Cr1 C4 C3 -65.77(11) . .
C5 Cr1 C4 C3 -132.01(15) . .
C9 Cr1 C4 C3 74.56(12) . .
C11 Cr1 C4 C3 153.15(11) . .
C10 Cr1 C4 C3 113.63(11) . .
C3 C4 C5 C6 1.5(3) . .
Cr1 C4 C5 C6 -51.72(15) . .
C3 C4 C5 Cr1 53.24(15) . .
C6 Cr1 C5 C4 -133.77(16) . .
C12 Cr1 C5 C4 156.84(10) . .
C2 Cr1 C5 C4 -67.14(11) . .
C7 Cr1 C5 C4 -168.18(10) . .
C1 Cr1 C5 C4 -105.95(11) . .
C9 Cr1 C5 C4 51.50(19) . .
C11 Cr1 C5 C4 117.40(11) . .
C3 Cr1 C5 C4 -29.44(10) . .
C10 Cr1 C5 C4 81.06(12) . .
C12 Cr1 C5 C6 -69.39(12) . .
C2 Cr1 C5 C6 66.63(11) . .
C7 Cr1 C5 C6 -34.41(15) . .
C1 Cr1 C5 C6 27.82(10) . .
C9 Cr1 C5 C6 -174.73(13) . .
C11 Cr1 C5 C6 -108.83(11) . .
C3 Cr1 C5 C6 104.33(12) . .
C10 Cr1 C5 C6 -145.17(11) . .
C4 Cr1 C5 C6 133.77(16) . .
C4 C5 C6 C1 0.9(3) . .
Cr1 C5 C6 C1 -51.79(15) . .
C4 C5 C6 Cr1 52.72(15) . .
C2 C1 C6 C5 -3.3(2) . .
Al1 C1 C6 C5 134.50(15) . .
Cr1 C1 C6 C5 51.98(15) . .
C2 C1 C6 Cr1 -55.26(13) . .
Al1 C1 C6 Cr1 82.52(9) . .
C8 Cr1 C6 C5 179.76(11) . .
C12 Cr1 C6 C5 116.97(12) . .
C2 Cr1 C6 C5 -103.39(12) . .
C7 Cr1 C6 C5 155.45(11) . .
C1 Cr1 C6 C5 -135.73(16) . .
C11 Cr1 C6 C5 82.34(12) . .
C3 Cr1 C6 C5 -65.54(11) . .
C10 Cr1 C6 C5 61.58(17) . .
C4 Cr1 C6 C5 -28.31(11) . .
C8 Cr1 C6 C1 -44.51(14) . .
C12 Cr1 C6 C1 -107.30(11) . .
C2 Cr1 C6 C1 32.34(10) . .
C7 Cr1 C6 C1 -68.82(11) . .
C5 Cr1 C6 C1 135.73(16) . .
C11 Cr1 C6 C1 -141.93(10) . .
C3 Cr1 C6 C1 70.19(11) . .
C10 Cr1 C6 C1 -162.69(12) . .
C4 Cr1 C6 C1 107.42(11) . .
C1 Al1 C7 C12 65.68(15) . .
N1 Al1 C7 C12 -48.91(16) . .
C13 Al1 C7 C12 -153.80(13) . .
Si1 Al1 C7 C12 -99.75(14) . .
Cr1 Al1 C7 C12 68.54(13) . .
C1 Al1 C7 C8 -72.09(13) . .
N1 Al1 C7 C8 173.32(11) . .
C13 Al1 C7 C8 68.43(14) . .
Si1 Al1 C7 C8 122.47(11) . .
Cr1 Al1 C7 C8 -69.23(11) . .
C1 Al1 C7 Cr1 -2.86(7) . .
N1 Al1 C7 Cr1 -117.45(7) . .
C13 Al1 C7 Cr1 137.66(7) . .
Si1 Al1 C7 Cr1 -168.29(3) . .
C6 Cr1 C7 C12 -81.11(11) . .
C8 Cr1 C7 C12 127.77(14) . .
C2 Cr1 C7 C12 -151.65(10) . .
C1 Cr1 C7 C12 -117.55(11) . .
C5 Cr1 C7 C12 -60.08(13) . .
C9 Cr1 C7 C12 100.34(11) . .
C11 Cr1 C7 C12 27.47(10) . .
C3 Cr1 C7 C12 -169.35(11) . .
C10 Cr1 C7 C12 63.74(11) . .
C4 Cr1 C7 C12 -98.9(3) . .
C6 Cr1 C7 C8 151.12(10) . .
C12 Cr1 C7 C8 -127.77(14) . .
C2 Cr1 C7 C8 80.58(11) . .
C1 Cr1 C7 C8 114.68(10) . .
C5 Cr1 C7 C8 172.16(10) . .
C9 Cr1 C7 C8 -27.42(10) . .
C11 Cr1 C7 C8 -100.30(11) . .
C3 Cr1 C7 C8 62.88(14) . .
C10 Cr1 C7 C8 -64.02(11) . .
C4 Cr1 C7 C8 133.3(3) . .
C6 Cr1 C7 Al1 39.12(8) . .
C8 Cr1 C7 Al1 -112.00(12) . .
C12 Cr1 C7 Al1 120.23(12) . .
C2 Cr1 C7 Al1 -31.42(8) . .
C1 Cr1 C7 Al1 2.68(7) . .
C5 Cr1 C7 Al1 60.15(11) . .
C9 Cr1 C7 Al1 -139.43(8) . .
C11 Cr1 C7 Al1 147.70(9) . .
C3 Cr1 C7 Al1 -49.13(12) . .
C10 Cr1 C7 Al1 -176.03(8) . .
C4 Cr1 C7 Al1 21.3(4) . .
C12 C7 C8 C9 -3.6(2) . .
Al1 C7 C8 C9 135.93(15) . .
Cr1 C7 C8 C9 51.83(15) . .
C12 C7 C8 Cr1 -55.39(13) . .
Al1 C7 C8 Cr1 84.10(9) . .
C6 Cr1 C8 C9 -175.88(11) . .
C12 Cr1 C8 C9 -103.66(12) . .
C2 Cr1 C8 C9 118.26(11) . .
C7 Cr1 C8 C9 -135.87(16) . .
C1 Cr1 C8 C9 157.25(11) . .
C11 Cr1 C8 C9 -65.75(11) . .
C3 Cr1 C8 C9 83.29(12) . .
C10 Cr1 C8 C9 -28.57(11) . .
C4 Cr1 C8 C9 60.07(17) . .
C6 Cr1 C8 C7 -40.00(14) . .
C12 Cr1 C8 C7 32.21(10) . .
C2 Cr1 C8 C7 -105.86(10) . .
C1 Cr1 C8 C7 -66.88(11) . .
C9 Cr1 C8 C7 135.87(16) . .
C11 Cr1 C8 C7 70.13(10) . .
C3 Cr1 C8 C7 -140.84(10) . .
C10 Cr1 C8 C7 107.30(11) . .
C4 Cr1 C8 C7 -164.05(12) . .
C7 C8 C9 C10 1.0(3) . .
Cr1 C8 C9 C10 52.46(15) . .
C7 C8 C9 Cr1 -51.45(15) . .
C8 Cr1 C9 C10 -133.35(17) . .
C12 Cr1 C9 C10 -66.96(12) . .
C2 Cr1 C9 C10 156.46(11) . .
C7 Cr1 C9 C10 -105.68(12) . .
C1 Cr1 C9 C10 -166.10(11) . .
C5 Cr1 C9 C10 45.1(2) . .
C11 Cr1 C9 C10 -29.30(11) . .
C3 Cr1 C9 C10 116.40(12) . .
C4 Cr1 C9 C10 78.69(13) . .
C12 Cr1 C9 C8 66.39(11) . .
C2 Cr1 C9 C8 -70.20(12) . .
C7 Cr1 C9 C8 27.67(11) . .
C1 Cr1 C9 C8 -32.76(15) . .
C5 Cr1 C9 C8 178.40(14) . .
C11 Cr1 C9 C8 104.05(12) . .
C3 Cr1 C9 C8 -110.25(11) . .
C10 Cr1 C9 C8 133.35(17) . .
C4 Cr1 C9 C8 -147.96(11) . .
C8 C9 C10 C11 1.8(3) . .
Cr1 C9 C10 C11 53.47(15) . .
C8 C9 C10 Cr1 -51.63(15) . .
C6 Cr1 C10 C11 32.76(18) . .
C8 Cr1 C10 C11 -103.05(12) . .
C12 Cr1 C10 C11 -28.68(11) . .
C2 Cr1 C10 C11 -171.68(11) . .
C7 Cr1 C10 C11 -65.75(11) . .
C1 Cr1 C10 C11 -72.4(4) . .
C5 Cr1 C10 C11 71.30(13) . .
C9 Cr1 C10 C11 -132.14(17) . .
C3 Cr1 C10 C11 150.05(11) . .
C4 Cr1 C10 C11 110.67(12) . .
C6 Cr1 C10 C9 164.90(12) . .
C8 Cr1 C10 C9 29.09(11) . .
C12 Cr1 C10 C9 103.46(12) . .
C2 Cr1 C10 C9 -39.54(17) . .
C7 Cr1 C10 C9 66.40(12) . .
C1 Cr1 C10 C9 59.8(4) . .
C5 Cr1 C10 C9 -156.56(11) . .
C11 Cr1 C10 C9 132.14(17) . .
C3 Cr1 C10 C9 -77.81(13) . .
C4 Cr1 C10 C9 -117.19(12) . .
C9 C10 C11 C12 -1.9(3) . .
Cr1 C10 C11 C12 51.49(15) . .
C9 C10 C11 Cr1 -53.39(15) . .
C6 Cr1 C11 C10 -160.62(11) . .
C8 Cr1 C11 C10 67.37(11) . .
C12 Cr1 C11 C10 133.99(16) . .
C7 Cr1 C11 C10 106.30(12) . .
C1 Cr1 C11 C10 163.99(11) . .
C5 Cr1 C11 C10 -121.34(11) . .
C9 Cr1 C11 C10 29.45(11) . .
C3 Cr1 C11 C10 -53.71(18) . .
C4 Cr1 C11 C10 -84.04(12) . .
C6 Cr1 C11 C12 65.39(12) . .
C8 Cr1 C11 C12 -66.63(11) . .
C7 Cr1 C11 C12 -27.69(10) . .
C1 Cr1 C11 C12 30.00(15) . .
C5 Cr1 C11 C12 104.67(11) . .
C9 Cr1 C11 C12 -104.55(12) . .
C3 Cr1 C11 C12 172.30(12) . .
C10 Cr1 C11 C12 -133.99(16) . .
C4 Cr1 C11 C12 141.97(11) . .
C10 C11 C12 C7 -0.9(3) . .
Cr1 C11 C12 C7 51.29(15) . .
C10 C11 C12 Cr1 -52.18(16) . .
C8 C7 C12 C11 3.5(2) . .
Al1 C7 C12 C11 -132.70(16) . .
Cr1 C7 C12 C11 -51.69(16) . .
C8 C7 C12 Cr1 55.19(13) . .
Al1 C7 C12 Cr1 -81.00(11) . .
C6 Cr1 C12 C11 -121.56(11) . .
C8 Cr1 C12 C11 103.37(12) . .
C2 Cr1 C12 C11 177.52(10) . .
C7 Cr1 C12 C11 135.72(15) . .
C1 Cr1 C12 C11 -159.81(11) . .
C5 Cr1 C12 C11 -85.63(11) . .
C9 Cr1 C12 C11 65.40(11) . .
C10 Cr1 C12 C11 28.12(11) . .
C4 Cr1 C12 C11 -62.82(15) . .
C6 Cr1 C12 C7 102.72(10) . .
C8 Cr1 C12 C7 -32.35(10) . .
C2 Cr1 C12 C7 41.81(14) . .
C1 Cr1 C12 C7 64.47(11) . .
C5 Cr1 C12 C7 138.65(10) . .
C9 Cr1 C12 C7 -70.32(10) . .
C11 Cr1 C12 C7 -135.72(15) . .
C10 Cr1 C12 C7 -107.60(11) . .
C4 Cr1 C12 C7 161.46(11) . .
N1 Si1 C13 Si2 -112.87(9) . .
C16 Si1 C13 Si2 2.89(13) . .
C17 Si1 C13 Si2 132.53(11) . .
Al1 Si1 C13 Si2 -113.88(10) . .
N1 Si1 C13 Si3 116.82(8) . .
C16 Si1 C13 Si3 -127.43(10) . .
C17 Si1 C13 Si3 2.22(13) . .
Al1 Si1 C13 Si3 115.80(10) . .
N1 Si1 C13 Al1 1.02(7) . .
C16 Si1 C13 Al1 116.77(9) . .
C17 Si1 C13 Al1 -113.59(10) . .
C18 Si2 C13 Si1 54.61(12) . .
C19 Si2 C13 Si1 -67.50(13) . .
C20 Si2 C13 Si1 171.85(11) . .
C18 Si2 C13 Si3 -175.49(10) . .
C19 Si2 C13 Si3 62.40(13) . .
C20 Si2 C13 Si3 -58.25(13) . .
C18 Si2 C13 Al1 -43.81(12) . .
C19 Si2 C13 Al1 -165.93(11) . .
C20 Si2 C13 Al1 73.42(12) . .
C21 Si3 C13 Si1 177.04(11) . .
C23 Si3 C13 Si1 -63.44(12) . .
C22 Si3 C13 Si1 57.86(13) . .
C21 Si3 C13 Si2 46.00(13) . .
C23 Si3 C13 Si2 165.52(9) . .
C22 Si3 C13 Si2 -73.18(13) . .
C21 Si3 C13 Al1 -84.64(12) . .
C23 Si3 C13 Al1 34.88(12) . .
C22 Si3 C13 Al1 156.18(11) . .
C7 Al1 C13 Si1 120.46(8) . .
C1 Al1 C13 Si1 -114.74(8) . .
N1 Al1 C13 Si1 -0.93(6) . .
Cr1 Al1 C13 Si1 178.46(4) . .
C7 Al1 C13 Si2 -123.90(9) . .
C1 Al1 C13 Si2 0.91(12) . .
N1 Al1 C13 Si2 114.72(8) . .
Si1 Al1 C13 Si2 115.65(10) . .
Cr1 Al1 C13 Si2 -65.90(12) . .
C7 Al1 C13 Si3 6.96(12) . .
C1 Al1 C13 Si3 131.76(9) . .
N1 Al1 C13 Si3 -114.42(9) . .
Si1 Al1 C13 Si3 -113.50(10) . .
Cr1 Al1 C13 Si3 64.96(12) . .
C33 C31 C32 C33 0.1(3) 2_755 .
C31 C32 C33 C31 -0.1(3) . 2_755
